data_4120165
loop_
_publ_author_name
'Tian-Jun Gong'
'Bin Xiao'
'Wan-Min Cheng'
'Wei Su'
'Jun Xu'
'Zhao-Jing Liu'
'Lei Liu'
'Yao Fu'

_publ_section_title
;
 Rhodium-Catalyzed Directed C-H Cyanation of Arenes with
 N-Cyano-N-phenyl-p-toluenesulfonamide
;
_journal_name_full 'Journal of the American Chemical Society'
_journal_page_first 10630
_journal_page_last 10633
_journal_paper_doi 10.1021/ja405742y
_journal_volume 135
_journal_year 2013
_chemical_formula_sum 'C13 H14 N2 O3'
_chemical_formula_weight 246.26
_chemical_name_systematic
; 
 ? 
;
_space_group_IT_number 14
_symmetry_cell_setting monoclinic
_symmetry_space_group_name_Hall '-P 2ybc'
_symmetry_space_group_name_H-M 'P 1 21/c 1'
_atom_sites_solution_hydrogens geom
_atom_sites_solution_primary direct
_atom_sites_solution_secondary difmap
_audit_creation_method SHELXL-97
_cell_angle_alpha 90.00
_cell_angle_beta 96.3700(10)
_cell_angle_gamma 90.00
_cell_formula_units_Z 4
_cell_length_a 12.4072(2)
_cell_length_b 13.2641(2)
_cell_length_c 7.61960(10)
_cell_measurement_reflns_used 2328
_cell_measurement_temperature 290(2)
_cell_measurement_theta_max 62.5617
_cell_measurement_theta_min 3.3292
_cell_volume 1246.22(3)
_computing_cell_refinement 'CrysAlisPro (Agilent Technologies)'
_computing_data_collection 'CrysAlisPro (Agilent Technologies)'
_computing_data_reduction 'CrysAlisPro (Agilent Technologies)'
_computing_molecular_graphics 'Ortep-3 (L. J. Farrugia, 2001)'
_computing_publication_material SHELXL-97
_computing_structure_refinement 'SHELXL-97 (Sheldrick, 1997)'
_computing_structure_solution 'SHELXS-97 (Sheldrick, 1997)'
_diffrn_ambient_temperature 290(2)
_diffrn_detector_area_resol_mean 15.9149
_diffrn_measured_fraction_theta_full 0.979
_diffrn_measured_fraction_theta_max 0.979
_diffrn_measurement_device_type 'Gemini S Ultra, Agilent Technologies'
_diffrn_measurement_method '\w scans'
_diffrn_radiation_monochromator mirror
_diffrn_radiation_source 'Enhance Ultra (Cu) x-ray Source'
_diffrn_radiation_type CuK\a
_diffrn_radiation_wavelength 1.54184
_diffrn_reflns_av_R_equivalents 0.0155
_diffrn_reflns_av_sigmaI/netI 0.0173
_diffrn_reflns_limit_h_max 14
_diffrn_reflns_limit_h_min -14
_diffrn_reflns_limit_k_max 15
_diffrn_reflns_limit_k_min -6
_diffrn_reflns_limit_l_max 8
_diffrn_reflns_limit_l_min -8
_diffrn_reflns_number 4696
_diffrn_reflns_theta_full 62.65
_diffrn_reflns_theta_max 62.65
_diffrn_reflns_theta_min 3.58
_exptl_absorpt_coefficient_mu 0.782
_exptl_absorpt_correction_T_max 0.8346
_exptl_absorpt_correction_T_min 0.7661
_exptl_absorpt_correction_type multi-scan
_exptl_absorpt_process_details
;
CrysAlisPro, Agilent Technologies,
Version 1.171.36.21 (release 14-08-2012 CrysAlis171 .NET)
(compiled Sep 14 2012,17:21:16)
empirical absorption correction using spherical harmonics,
 implemented in SCALE3 ABSPACK scaling algorithm.
;
_exptl_crystal_density_diffrn 1.313
_exptl_crystal_F_000 520
_exptl_crystal_size_max 0.36
_exptl_crystal_size_mid 0.32
_exptl_crystal_size_min 0.24
_refine_diff_density_max 0.177
_refine_diff_density_min -0.154
_refine_diff_density_rms 0.029
_refine_ls_extinction_method none
_refine_ls_goodness_of_fit_ref 1.042
_refine_ls_hydrogen_treatment mixed
_refine_ls_matrix_type full
_refine_ls_number_parameters 165
_refine_ls_number_reflns 1963
_refine_ls_number_restraints 0
_refine_ls_restrained_S_all 1.042
_refine_ls_R_factor_all 0.0444
_refine_ls_R_factor_gt 0.0397
_refine_ls_shift/su_max 0.000
_refine_ls_shift/su_mean 0.000
_refine_ls_structure_factor_coef Fsqd
_refine_ls_weighting_details 'calc w=1/[\s^2^(Fo^2^)+(0.0588P)^2^+0.2400P] where P=(Fo^2^+2Fc^2^)/3'
_refine_ls_weighting_scheme calc
_refine_ls_wR_factor_gt 0.1056
_refine_ls_wR_factor_ref 0.1102
_reflns_number_gt 1730
_reflns_number_total 1963
_reflns_threshold_expression >2sigma(I)
_cod_data_source_file ja405742y_si_002.cif
_cod_data_source_block shelxl
_cod_original_sg_symbol_H-M 'P 21/c'
_cod_database_code 4120165

loop_
_symmetry_equiv_pos_as_xyz
'x, y, z'
'-x, y+1/2, -z+1/2'
'-x, -y, -z'
'x, -y-1/2, z-1/2'

loop_
_atom_site_label
_atom_site_type_symbol
_atom_site_fract_x
_atom_site_fract_y
_atom_site_fract_z
_atom_site_U_iso_or_equiv
_atom_site_adp_type
_atom_site_occupancy
_atom_site_symmetry_multiplicity
_atom_site_calc_flag
_atom_site_refinement_flags
O3 O 0.36068(8) 0.54812(9) -0.01200(16) 0.0605(3) Uani 1 1 d .
O2 O -0.19509(9) 0.73892(9) 0.17169(18) 0.0665(4) Uani 1 1 d .
O1 O -0.42415(10) 0.82358(12) 0.02377(18) 0.0802(4) Uani 1 1 d .
N2 N 0.25129(10) 0.57409(10) -0.00409(17) 0.0514(4) Uani 1 1 d .
N1 N 0.20846(14) 0.93140(13) 0.0252(2) 0.0769(5) Uani 1 1 d .
C10 C 0.24296(12) 0.65383(12) 0.08860(19) 0.0469(4) Uani 1 1 d .
C6 C 0.09079(12) 0.78104(11) 0.10287(19) 0.0463(4) Uani 1 1 d .
C5 C -0.01717(13) 0.80381(12) 0.1242(2) 0.0510(4) Uani 1 1 d .
H5 H -0.0406 0.8705 0.1211 0.061 Uiso 1 1 calc R
C11 C 0.15862(13) 0.86424(13) 0.0628(2) 0.0538(4) Uani 1 1 d .
C12 C 0.36430(14) 0.45745(13) -0.1118(2) 0.0613(5) Uani 1 1 d .
H12A H 0.4383 0.4367 -0.1130 0.092 Uiso 1 1 calc R
H12B H 0.3323 0.4691 -0.2306 0.092 Uiso 1 1 calc R
H12C H 0.3247 0.4055 -0.0589 0.092 Uiso 1 1 calc R
C15 C 0.33813(13) 0.71047(14) 0.1788(2) 0.0609(5) Uani 1 1 d .
H15A H 0.3127 0.7664 0.2426 0.091 Uiso 1 1 calc R
H15B H 0.3823 0.7348 0.0920 0.091 Uiso 1 1 calc R
H15C H 0.3803 0.6664 0.2593 0.091 Uiso 1 1 calc R
C8 C 0.05378(12) 0.60645(12) 0.1334(2) 0.0497(4) Uani 1 1 d .
H8 H 0.0765 0.5396 0.1367 0.060 Uiso 1 1 calc R
C7 C 0.12885(12) 0.68201(11) 0.10834(18) 0.0450(4) Uani 1 1 d .
C1 C -0.42873(16) 0.90896(17) 0.1354(3) 0.0788(6) Uani 1 1 d .
H1A H -0.4925 0.9170 0.1970 0.095 Uiso 1 1 calc R
H1B H -0.3971 0.9714 0.0991 0.095 Uiso 1 1 calc R
C9 C -0.05237(12) 0.62758(12) 0.1534(2) 0.0528(4) Uani 1 1 d .
H9 H -0.1003 0.5753 0.1693 0.063 Uiso 1 1 calc R
C4 C -0.08873(12) 0.72698(12) 0.1498(2) 0.0506(4) Uani 1 1 d .
C3 C -0.23853(14) 0.83818(13) 0.1756(3) 0.0613(5) Uani 1 1 d .
H3A H -0.2262 0.8746 0.0692 0.074 Uiso 1 1 calc R
H3B H -0.2043 0.8749 0.2769 0.074 Uiso 1 1 calc R
C2 C -0.35678(14) 0.82721(14) 0.1875(2) 0.0614(5) Uani 1 1 d .
H2 H -0.3776 0.7834 0.2817 0.074 Uiso 1 1 calc R

loop_
_atom_site_aniso_label
_atom_site_aniso_U_11
_atom_site_aniso_U_22
_atom_site_aniso_U_33
_atom_site_aniso_U_23
_atom_site_aniso_U_13
_atom_site_aniso_U_12
O3 0.0389(6) 0.0626(7) 0.0797(8) -0.0125(6) 0.0058(5) -0.0007(5)
O2 0.0468(7) 0.0489(7) 0.1054(10) 0.0006(6) 0.0159(6) 0.0017(5)
O1 0.0618(8) 0.0998(11) 0.0778(9) -0.0226(8) 0.0024(6) 0.0007(7)
N2 0.0376(7) 0.0560(8) 0.0606(8) -0.0014(6) 0.0049(6) -0.0010(6)
N1 0.0854(12) 0.0664(10) 0.0775(11) 0.0073(8) 0.0027(8) -0.0289(9)
C10 0.0437(8) 0.0496(9) 0.0469(8) 0.0004(7) 0.0031(6) -0.0050(7)
C6 0.0478(9) 0.0457(8) 0.0447(8) -0.0012(6) 0.0017(6) -0.0072(7)
C5 0.0527(9) 0.0410(8) 0.0587(9) -0.0011(7) 0.0039(7) -0.0010(7)
C11 0.0567(10) 0.0500(10) 0.0537(9) -0.0011(7) 0.0021(7) -0.0093(8)
C12 0.0507(10) 0.0589(10) 0.0746(11) -0.0084(8) 0.0076(8) 0.0035(8)
C15 0.0490(9) 0.0682(11) 0.0639(10) -0.0099(8) -0.0015(7) -0.0071(8)
C8 0.0477(9) 0.0419(8) 0.0590(9) 0.0016(7) 0.0036(7) -0.0014(6)
C7 0.0450(8) 0.0466(8) 0.0425(8) -0.0014(6) 0.0011(6) -0.0038(6)
C1 0.0646(12) 0.0732(13) 0.0998(15) -0.0064(11) 0.0147(10) 0.0136(10)
C9 0.0468(9) 0.0441(9) 0.0673(10) 0.0022(7) 0.0061(7) -0.0061(7)
C4 0.0432(8) 0.0492(9) 0.0596(9) -0.0006(7) 0.0060(7) -0.0014(7)
C3 0.0552(10) 0.0493(10) 0.0787(12) -0.0050(8) 0.0046(8) 0.0043(8)
C2 0.0606(11) 0.0599(11) 0.0644(11) -0.0054(8) 0.0100(8) 0.0058(8)

loop_
_atom_type_symbol
_atom_type_description
_atom_type_scat_dispersion_real
_atom_type_scat_dispersion_imag
_atom_type_scat_source
C C 0.0181 0.0091 'International Tables Vol C Tables 4.2.6.8 and 6.1.1.4'
H H 0.0000 0.0000 'International Tables Vol C Tables 4.2.6.8 and 6.1.1.4'
N N 0.0311 0.0180 'International Tables Vol C Tables 4.2.6.8 and 6.1.1.4'
O O 0.0492 0.0322 'International Tables Vol C Tables 4.2.6.8 and 6.1.1.4'

loop_
_geom_angle_atom_site_label_1
_geom_angle_atom_site_label_2
_geom_angle_atom_site_label_3
_geom_angle
N2 O3 C12 108.45(11)
C4 O2 C3 119.06(13)
C1 O1 C2 60.47(12)
C10 N2 O3 111.24(12)
N2 C10 C7 113.49(13)
N2 C10 C15 123.91(14)
C7 C10 C15 122.50(14)
C7 C6 C5 121.65(14)
C7 C6 C11 121.58(14)
C5 C6 C11 116.63(14)
C4 C5 C6 119.74(14)
C4 C5 H5 120.1
C6 C5 H5 120.1
N1 C11 C6 176.78(18)
O3 C12 H12A 109.5
O3 C12 H12B 109.5
H12A C12 H12B 109.5
O3 C12 H12C 109.5
H12A C12 H12C 109.5
H12B C12 H12C 109.5
C10 C15 H15A 109.5
C10 C15 H15B 109.5
H15A C15 H15B 109.5
C10 C15 H15C 109.5
H15A C15 H15C 109.5
H15B C15 H15C 109.5
C9 C8 C7 122.14(15)
C9 C8 H8 118.9
C7 C8 H8 118.9
C6 C7 C8 116.84(14)
C6 C7 C10 123.80(13)
C8 C7 C10 119.36(14)
O1 C1 C2 59.84(12)
O1 C1 H1A 117.8
C2 C1 H1A 117.8
O1 C1 H1B 117.8
C2 C1 H1B 117.8
H1A C1 H1B 114.9
C8 C9 C4 120.29(15)
C8 C9 H9 119.9
C4 C9 H9 119.9
O2 C4 C5 125.50(14)
O2 C4 C9 115.17(13)
C5 C4 C9 119.33(15)
O2 C3 C2 106.80(14)
O2 C3 H3A 110.4
C2 C3 H3A 110.4
O2 C3 H3B 110.4
C2 C3 H3B 110.4
H3A C3 H3B 108.6
O1 C2 C1 59.68(12)
O1 C2 C3 115.93(15)
C1 C2 C3 119.85(18)
O1 C2 H2 116.4
C1 C2 H2 116.4
C3 C2 H2 116.4

loop_
_geom_bond_atom_site_label_1
_geom_bond_atom_site_label_2
_geom_bond_distance
O3 N2 1.4081(16)
O3 C12 1.426(2)
O2 C4 1.3576(19)
O2 C3 1.424(2)
O1 C1 1.421(2)
O1 C2 1.423(2)
N2 C10 1.282(2)
N1 C11 1.139(2)
C10 C7 1.488(2)
C10 C15 1.500(2)
C6 C7 1.395(2)
C6 C5 1.400(2)
C6 C11 1.441(2)
C5 C4 1.380(2)
C5 H5 0.9300
C12 H12A 0.9600
C12 H12B 0.9600
C12 H12C 0.9600
C15 H15A 0.9600
C15 H15B 0.9600
C15 H15C 0.9600
C8 C9 1.371(2)
C8 C7 1.396(2)
C8 H8 0.9300
C1 C2 1.432(3)
C1 H1A 0.9700
C1 H1B 0.9700
C9 C4 1.393(2)
C9 H9 0.9300
C3 C2 1.487(2)
C3 H3A 0.9700
C3 H3B 0.9700
C2 H2 0.9800
